data_1557313
loop_
_publ_author_name
'Ye, Yan-Song'
'Li, Wen-Yan'
'Du, Shu-Zong'
'Yang, Jian'
'Nian, Yin'
'Xu, Gang'

_publ_section_title
;
 Congenetic hybrids derived from dearomatized isoprenylated
 acylphloroglucinol with opposite effects on Ca<sub>v</sub>3.1 low
 voltage-gated Ca<sup>2+</sup> channel.
;
_journal_name_full 'Journal of medicinal chemistry'
_journal_paper_doi 10.1021/acs.jmedchem.9b02056
_journal_year 2020
_chemical_absolute_configuration ad
_chemical_formula_moiety 'C30 H44 O5'
_chemical_formula_sum 'C30 H44 O5'
_chemical_formula_weight 484.65
_space_group_crystal_system orthorhombic
_space_group_IT_number 19
_space_group_name_Hall 'P 2ac 2ab'
_space_group_name_H-M_alt 'P 21 21 21'
_atom_sites_solution_hydrogens geom
_cell_angle_alpha 90
_cell_angle_beta 90
_cell_angle_gamma 90
_cell_formula_units_Z 4
_cell_length_a 10.5518(3)
_cell_length_b 16.1297(5)
_cell_length_c 17.0893(5)
_cell_measurement_reflns_used 9809
_cell_measurement_temperature 100.(2)
_cell_measurement_theta_max 72.3458
_cell_measurement_theta_min 2.7395
_cell_volume 2908.55(15)
_computing_cell_refinement 'SAINT V8.38A (Bruker AXS Inc., 2017)'
_computing_data_collection 'Bruker Instrument Service vV6.2.9'
_computing_data_reduction 'SAINT V8.38A (Bruker AXS Inc., 2017)'
_computing_structure_refinement 'SHELXL-2017/1 (Sheldrick, 2017)'
_computing_structure_solution 'SHELXT 2014/5 (Sheldrick, 2014)'
_diffrn_ambient_temperature 100.(2)
_diffrn_detector_area_resol_mean 7.3910
_diffrn_measured_fraction_theta_full 0.999
_diffrn_measured_fraction_theta_max 0.999
_diffrn_measurement_device_type 'Bruker D8 QUEST PHOTON II'
_diffrn_radiation_monochromator 'Helixos MX multilayer Optic'
_diffrn_radiation_type 'Cu K\a'
_diffrn_radiation_wavelength 1.54178
_diffrn_reflns_av_R_equivalents 0.0346
_diffrn_reflns_av_unetI/netI 0.0216
_diffrn_reflns_limit_h_max 13
_diffrn_reflns_limit_h_min -13
_diffrn_reflns_limit_k_max 19
_diffrn_reflns_limit_k_min -19
_diffrn_reflns_limit_l_max 15
_diffrn_reflns_limit_l_min -21
_diffrn_reflns_number 30655
_diffrn_reflns_theta_full 72.34
_diffrn_reflns_theta_max 72.34
_diffrn_reflns_theta_min 3.77
_diffrn_source 'Ius Diamond'
_diffrn_source_type Microfocus
_exptl_absorpt_coefficient_mu 0.584
_exptl_absorpt_correction_T_max 0.90
_exptl_absorpt_correction_T_min 0.77
_exptl_absorpt_correction_type multi-scan
_exptl_absorpt_process_details
;
SADABS-2016/2 - Bruker AXS area detector scaling and absorption correction
;
_exptl_crystal_colour 'translucent light colourless'
_exptl_crystal_density_diffrn 1.107
_exptl_crystal_density_method 'not measured'
_exptl_crystal_description prism
_exptl_crystal_F_000 1056
_exptl_crystal_size_max 0.400
_exptl_crystal_size_mid 0.200
_exptl_crystal_size_min 0.190
_refine_diff_density_max 0.212
_refine_diff_density_min -0.193
_refine_ls_abs_structure_details
;

Flack x determined using 2440 quotients [(I+)-(I-)]/[(I+)+(I-)]
(Parsons, Flack and Wagner, Acta Cryst. B69 (2013) 249-259).
;
_refine_ls_abs_structure_Flack 0.00(3)
_refine_ls_extinction_method none
_refine_ls_goodness_of_fit_ref 1.070
_refine_ls_hydrogen_treatment mixed
_refine_ls_matrix_type full
_refine_ls_number_parameters 329
_refine_ls_number_reflns 5730
_refine_ls_number_restraints 0
_refine_ls_restrained_S_all 1.070
_refine_ls_R_factor_all 0.0305
_refine_ls_R_factor_gt 0.0302
_refine_ls_shift/su_max 0.001
_refine_ls_shift/su_mean 0.000
_refine_ls_structure_factor_coef Fsqd
_refine_ls_weighting_details 'w=1/[\s^2^(Fo^2^)+(0.0430P)^2^+0.4156P] where P=(Fo^2^+2Fc^2^)/3'
_refine_ls_weighting_scheme calc
_refine_ls_wR_factor_gt 0.0784
_refine_ls_wR_factor_ref 0.0787
_reflns_number_gt 5665
_reflns_number_total 5730
_reflns_threshold_expression 'I > 2\s(I)'
_cod_data_source_file jm9b02056_si_004.cif
_cod_data_source_block rxn52
_cod_depositor_comments
;
The following automatic conversions were performed:

data item '_exptl_absorpt_correction_type' value 'Multi-Scan' was
changed to 'multi-scan' in accordance with the
/home/data/users/saulius/crontab/automatic-downloads/rss-feeds/ACS/lib/dictionaries/cif_core.dic
dictionary named 'cif_core.dic' version 2.4.2 last updated on
2011-04-26.

Automatic conversion script
Id: cif_fix_values 7556 2019-12-06 15:28:31Z antanas 
;
_cod_database_code 1557313

loop_
_space_group_symop_operation_xyz
'x, y, z'
'x+1/2, -y+1/2, -z'
'-x, y+1/2, -z+1/2'
'-x+1/2, -y, z+1/2'

loop_
_atom_site_type_symbol
_atom_site_label
_atom_site_fract_x
_atom_site_fract_y
_atom_site_fract_z
_atom_site_U_iso_or_equiv
_atom_site_adp_type
_atom_site_calc_flag
_atom_site_refinement_flags_adp
_atom_site_refinement_flags_occupancy
_atom_site_refinement_flags_posn
_atom_site_occupancy
_atom_site_disorder_assembly
_atom_site_disorder_group
O O1 0.66156(11) 0.45667(7) 0.31000(6) 0.0257(2) Uani d . . . 1 . .
H H1A 0.717(2) 0.45182(19) 0.2754(14) 0.039 Uiso calc U . R 1 . .
O O3 0.47120(14) 0.29452(8) 0.68163(7) 0.0378(3) Uani d . . . 1 . .
O O4 0.65960(11) 0.52161(7) 0.70320(6) 0.0253(2) Uani d . . . 1 . .
O O5 0.46797(12) 0.31961(7) 0.54372(6) 0.0296(3) Uani d . . . 1 . .
H H44 0.45843 0.296575 0.58741 0.044 Uiso calc U . R 1 . .
O O6 0.68624(12) 0.54311(7) 0.43011(6) 0.0272(2) Uani d . . . 1 . .
H H6A 0.676(2) 0.5134(10) 0.3831(13) 0.041 Uiso calc U . R 1 . .
C C1 0.2525(2) 0.64008(16) 0.50472(17) 0.0587(6) Uani d . . . 1 . .
H H7 0.228253 0.605377 0.549343 0.088 Uiso calc U . R 1 . .
H H6 0.224487 0.61368 0.456055 0.088 Uiso calc U . R 1 . .
H H1 0.212512 0.694654 0.509661 0.088 Uiso calc U . R 1 . .
C C2 0.39462(18) 0.65010(11) 0.50333(11) 0.0341(4) Uani d . . . 1 . .
C C3 0.46559(17) 0.61875(10) 0.56035(10) 0.0275(3) Uani d . . . 1 . .
H H8 0.421921 0.589356 0.600274 0.033 Uiso calc U . R 1 . .
C C4 0.60660(16) 0.62449(9) 0.56883(9) 0.0254(3) Uani d . . . 1 . .
H H9 0.626587 0.652057 0.619096 0.03 Uiso calc U . R 1 . .
H H39 0.640513 0.659639 0.526205 0.03 Uiso calc U . R 1 . .
C C5 0.67471(14) 0.53836(8) 0.56646(9) 0.0202(3) Uani d . . . 1 . .
C C6 0.64295(14) 0.49823(9) 0.48936(8) 0.0194(3) Uani d . . . 1 . .
C C7 0.57556(14) 0.42694(9) 0.48139(8) 0.0178(3) Uani d . . . 1 . .
C C8 0.52856(14) 0.38963(9) 0.40439(8) 0.0184(3) Uani d . . . 1 . .
H H31 0.495991 0.333266 0.418157 0.022 Uiso calc U . R 1 . .
C C9 0.41359(14) 0.43712(10) 0.37184(8) 0.0224(3) Uani d . . . 1 . .
H H19 0.440959 0.492652 0.353854 0.027 Uiso calc U . R 1 . .
H H20 0.350158 0.44479 0.413901 0.027 Uiso calc U . R 1 . .
C C10 0.35251(16) 0.38984(11) 0.30304(9) 0.0270(3) Uani d . . . 1 . .
H H30 0.322113 0.335413 0.323863 0.032 Uiso calc U . R 1 . .
C C30 0.12383(19) 0.40164(17) 0.27530(11) 0.0477(5) Uani d . . . 1 . .
H H30A 0.052759 0.429988 0.25412 0.057 Uiso calc U . R 1 . .
H H30B 0.112819 0.349378 0.300021 0.057 Uiso calc U . R 1 . .
C C11 0.23813(18) 0.43493(13) 0.27036(10) 0.0372(4) Uani d . . . 1 . .
C C12 0.2601(3) 0.51727(16) 0.23187(15) 0.0590(6) Uani d . . . 1 . .
H H28 0.179236 0.539514 0.213064 0.089 Uiso calc U . R 1 . .
H H29 0.318177 0.510278 0.187603 0.089 Uiso calc U . R 1 . .
H H2 0.297293 0.555797 0.269807 0.089 Uiso calc U . R 1 . .
C C13 0.4446(2) 0.69710(13) 0.43381(13) 0.0480(5) Uani d . . . 1 . .
H H3 0.416061 0.754844 0.436563 0.072 Uiso calc U . R 1 . .
H H4 0.412817 0.671652 0.385573 0.072 Uiso calc U . R 1 . .
H H5 0.537425 0.695403 0.434021 0.072 Uiso calc U . R 1 . .
C C14 0.82018(15) 0.55393(9) 0.57260(9) 0.0237(3) Uani d . . . 1 . .
H H18 0.848769 0.582207 0.524304 0.028 Uiso calc U . R 1 . .
H H10 0.836068 0.591992 0.616975 0.028 Uiso calc U . R 1 . .
C C15 0.89848(15) 0.47767(10) 0.58386(9) 0.0264(3) Uani d . . . 1 . .
H H17 0.888131 0.449901 0.632465 0.032 Uiso calc U . R 1 . .
C C16 0.98099(17) 0.44374(10) 0.53431(11) 0.0322(4) Uani d . . . 1 . .
C C17 1.0075(2) 0.47573(17) 0.45354(12) 0.0516(5) Uani d . . . 1 . .
H H12 0.95607 0.525263 0.443806 0.077 Uiso calc U . R 1 . .
H H11 0.986238 0.432942 0.415005 0.077 Uiso calc U . R 1 . .
H H13 1.097521 0.489901 0.449032 0.077 Uiso calc U . R 1 . .
C C18 1.0557(2) 0.36806(13) 0.55645(17) 0.0530(6) Uani d . . . 1 . .
H H15 1.036264 0.352768 0.610642 0.079 Uiso calc U . R 1 . .
H H14 1.146411 0.379873 0.55157 0.079 Uiso calc U . R 1 . .
H H16 1.033015 0.322149 0.52159 0.079 Uiso calc U . R 1 . .
C C19 0.45105(16) 0.37112(10) 0.23931(8) 0.0272(3) Uani d . . . 1 . .
H H26 0.411849 0.336069 0.198369 0.033 Uiso calc U . R 1 . .
H H27 0.478212 0.423694 0.214562 0.033 Uiso calc U . R 1 . .
C C20 0.56681(16) 0.32666(10) 0.27275(9) 0.0252(3) Uani d . . . 1 . .
H H24 0.629927 0.318425 0.230594 0.03 Uiso calc U . R 1 . .
H H25 0.541038 0.271328 0.292122 0.03 Uiso calc U . R 1 . .
C C21 0.62804(15) 0.37535(9) 0.33967(8) 0.0212(3) Uani d . . . 1 . .
C C22 0.74516(16) 0.33137(11) 0.37020(10) 0.0295(3) Uani d . . . 1 . .
H H21 0.806729 0.325077 0.327683 0.044 Uiso calc U . R 1 . .
H H23 0.721453 0.27655 0.390127 0.044 Uiso calc U . R 1 . .
H H22 0.782939 0.364089 0.412524 0.044 Uiso calc U . R 1 . .
C C23 0.53735(14) 0.38537(9) 0.55193(8) 0.0196(3) Uani d . . . 1 . .
C C24 0.57161(14) 0.41160(9) 0.62966(8) 0.0204(3) Uani d . . . 1 . .
C C25 0.53839(16) 0.35781(10) 0.69396(9) 0.0258(3) Uani d . . . 1 . .
C C26 0.58727(19) 0.36876(11) 0.77681(9) 0.0312(4) Uani d . . . 1 . .
H H32 0.583206 0.428792 0.791205 0.037 Uiso calc U . R 1 . .
C C27 0.7257(2) 0.34031(12) 0.77802(11) 0.0389(4) Uani d . . . 1 . .
H H33 0.730589 0.282118 0.761813 0.058 Uiso calc U . R 1 . .
H H35 0.759717 0.346084 0.831102 0.058 Uiso calc U . R 1 . .
H H34 0.775414 0.374527 0.741912 0.058 Uiso calc U . R 1 . .
C C28 0.5078(3) 0.31890(14) 0.83462(11) 0.0502(6) Uani d . . . 1 . .
H H36 0.512228 0.259923 0.821116 0.075 Uiso calc U . R 1 . .
H H37 0.419542 0.33757 0.832221 0.075 Uiso calc U . R 1 . .
H H38 0.540698 0.327168 0.88769 0.075 Uiso calc U . R 1 . .
C C29 0.63521(14) 0.48941(9) 0.63895(8) 0.0196(3) Uani d . . . 1 . .

loop_
_atom_site_aniso_label
_atom_site_aniso_U_11
_atom_site_aniso_U_22
_atom_site_aniso_U_33
_atom_site_aniso_U_12
_atom_site_aniso_U_13
_atom_site_aniso_U_23
O1 0.0313(6) 0.0255(5) 0.0202(5) -0.0017(4) 0.0093(5) 0.0005(4)
O3 0.0517(8) 0.0405(7) 0.0211(6) -0.0223(6) -0.0043(5) 0.0089(5)
O4 0.0306(6) 0.0264(5) 0.0187(5) 0.0019(4) -0.0063(4) -0.0050(4)
O5 0.0411(6) 0.0302(6) 0.0175(5) -0.0182(5) -0.0024(5) 0.0033(4)
O6 0.0409(6) 0.0224(5) 0.0182(5) -0.0093(5) 0.0000(4) 0.0043(4)
C1 0.0403(12) 0.0517(13) 0.0840(17) 0.0114(10) -0.0192(12) 0.0100(12)
C2 0.0400(10) 0.0234(8) 0.0389(9) 0.0081(7) -0.0120(8) -0.0020(7)
C3 0.0345(8) 0.0217(7) 0.0264(7) 0.0062(6) -0.0019(7) -0.0008(6)
C4 0.0345(8) 0.0164(7) 0.0252(7) 0.0023(6) -0.0071(6) -0.0007(6)
C5 0.0248(7) 0.0155(6) 0.0204(7) -0.0010(5) -0.0035(6) -0.0007(5)
C6 0.0231(7) 0.0175(6) 0.0175(6) 0.0010(5) 0.0002(5) 0.0025(5)
C7 0.0192(7) 0.0191(6) 0.0150(6) 0.0019(5) -0.0005(5) -0.0007(5)
C8 0.0215(7) 0.0189(6) 0.0147(6) -0.0006(6) 0.0015(6) -0.0013(5)
C9 0.0221(7) 0.0284(8) 0.0167(6) 0.0028(6) 0.0005(6) -0.0033(6)
C10 0.0272(8) 0.0343(8) 0.0195(7) 0.0025(7) -0.0032(6) -0.0055(6)
C30 0.0311(9) 0.0800(16) 0.0320(9) 0.0133(10) -0.0067(8) -0.0221(10)
C11 0.0348(9) 0.0544(11) 0.0225(7) 0.0132(8) -0.0092(7) -0.0115(7)
C12 0.0572(14) 0.0615(15) 0.0584(13) 0.0219(12) -0.0209(11) 0.0081(11)
C13 0.0610(13) 0.0405(10) 0.0426(10) 0.0082(10) -0.0180(10) 0.0137(9)
C14 0.0264(7) 0.0203(7) 0.0244(7) -0.0043(6) -0.0024(6) -0.0009(6)
C15 0.0269(8) 0.0243(7) 0.0279(7) -0.0015(6) -0.0009(6) 0.0011(6)
C16 0.0277(8) 0.0278(8) 0.0410(9) -0.0050(7) 0.0019(7) -0.0086(7)
C17 0.0434(11) 0.0696(14) 0.0417(11) -0.0076(10) 0.0155(9) -0.0105(10)
C18 0.0420(11) 0.0331(10) 0.0838(17) 0.0063(8) 0.0106(11) -0.0096(10)
C19 0.0336(9) 0.0322(8) 0.0157(7) 0.0030(7) -0.0016(6) -0.0045(6)
C20 0.0324(8) 0.0266(7) 0.0168(6) 0.0044(6) 0.0027(6) -0.0037(6)
C21 0.0244(7) 0.0218(7) 0.0174(6) 0.0014(6) 0.0033(6) -0.0006(5)
C22 0.0264(8) 0.0331(9) 0.0289(8) 0.0086(7) 0.0009(6) -0.0041(7)
C23 0.0212(7) 0.0201(7) 0.0174(6) -0.0010(6) -0.0007(6) 0.0004(5)
C24 0.0225(7) 0.0233(7) 0.0154(6) -0.0007(6) -0.0009(5) -0.0001(5)
C25 0.0304(8) 0.0278(8) 0.0192(7) -0.0026(6) 0.0003(6) 0.0025(6)
C26 0.0516(11) 0.0261(8) 0.0160(7) -0.0010(7) -0.0026(7) 0.0011(6)
C27 0.0554(12) 0.0298(9) 0.0315(8) 0.0037(8) -0.0211(8) -0.0044(7)
C28 0.0846(17) 0.0473(11) 0.0189(8) -0.0068(11) 0.0053(9) 0.0070(8)
C29 0.0209(6) 0.0208(7) 0.0170(6) 0.0035(6) -0.0031(5) -0.0010(5)

loop_
_atom_type_symbol
_atom_type_description
_atom_type_scat_dispersion_real
_atom_type_scat_dispersion_imag
_atom_type_scat_source
C C 0.0181 0.0091 'International Tables Vol C Tables 4.2.6.8 and 6.1.1.4'
H H 0.0000 0.0000 'International Tables Vol C Tables 4.2.6.8 and 6.1.1.4'
O O 0.0492 0.0322 'International Tables Vol C Tables 4.2.6.8 and 6.1.1.4'

loop_
_geom_angle_atom_site_label_1
_geom_angle_atom_site_label_2
_geom_angle_atom_site_label_3
_geom_angle_site_symmetry_1
_geom_angle_site_symmetry_3
_geom_angle
_geom_angle_publ_flag
C21 O1 H1A . . 109.5 ?
C23 O5 H44 . . 109.5 ?
C6 O6 H6A . . 109.5 ?
C2 C1 H7 . . 109.5 ?
C2 C1 H6 . . 109.5 ?
H7 C1 H6 . . 109.5 ?
C2 C1 H1 . . 109.5 ?
H7 C1 H1 . . 109.5 ?
H6 C1 H1 . . 109.5 ?
C3 C2 C13 . . 124.98(18) ?
C3 C2 C1 . . 120.5(2) ?
C13 C2 C1 . . 114.51(18) ?
C2 C3 C4 . . 127.38(17) ?
C2 C3 H8 . . 116.3 ?
C4 C3 H8 . . 116.3 ?
C3 C4 C5 . . 113.51(13) ?
C3 C4 H9 . . 108.9 ?
C5 C4 H9 . . 108.9 ?
C3 C4 H39 . . 108.9 ?
C5 C4 H39 . . 108.9 ?
H9 C4 H39 . . 107.7 ?
C6 C5 C29 . . 115.27(11) ?
C6 C5 C14 . . 110.32(12) ?
C29 C5 C14 . . 107.30(12) ?
C6 C5 C4 . . 107.58(12) ?
C29 C5 C4 . . 108.22(12) ?
C14 C5 C4 . . 107.91(12) ?
O6 C6 C7 . . 124.46(13) ?
O6 C6 C5 . . 110.91(12) ?
C7 C6 C5 . . 124.60(12) ?
C6 C7 C23 . . 117.24(12) ?
C6 C7 C8 . . 126.07(13) ?
C23 C7 C8 . . 116.55(12) ?
C7 C8 C9 . . 111.77(11) ?
C7 C8 C21 . . 117.07(12) ?
C9 C8 C21 . . 110.59(11) ?
C7 C8 H31 . . 105.5 ?
C9 C8 H31 . . 105.5 ?
C21 C8 H31 . . 105.5 ?
C8 C9 C10 . . 111.03(12) ?
C8 C9 H19 . . 109.4 ?
C10 C9 H19 . . 109.4 ?
C8 C9 H20 . . 109.4 ?
C10 C9 H20 . . 109.4 ?
H19 C9 H20 . . 108.0 ?
C11 C10 C19 . . 111.84(13) ?
C11 C10 C9 . . 112.11(13) ?
C19 C10 C9 . . 110.78(13) ?
C11 C10 H30 . . 107.3 ?
C19 C10 H30 . . 107.3 ?
C9 C10 H30 . . 107.3 ?
C11 C30 H30A . . 120.0 ?
C11 C30 H30B . . 120.0 ?
H30A C30 H30B . . 120.0 ?
C30 C11 C12 . . 121.89(19) ?
C30 C11 C10 . . 120.5(2) ?
C12 C11 C10 . . 117.60(18) ?
C11 C12 H28 . . 109.5 ?
C11 C12 H29 . . 109.5 ?
H28 C12 H29 . . 109.5 ?
C11 C12 H2 . . 109.5 ?
H28 C12 H2 . . 109.5 ?
H29 C12 H2 . . 109.5 ?
C2 C13 H3 . . 109.5 ?
C2 C13 H4 . . 109.5 ?
H3 C13 H4 . . 109.5 ?
C2 C13 H5 . . 109.5 ?
H3 C13 H5 . . 109.5 ?
H4 C13 H5 . . 109.5 ?
C15 C14 C5 . . 114.87(12) ?
C15 C14 H18 . . 108.6 ?
C5 C14 H18 . . 108.6 ?
C15 C14 H10 . . 108.6 ?
C5 C14 H10 . . 108.6 ?
H18 C14 H10 . . 107.5 ?
C16 C15 C14 . . 128.15(16) ?
C16 C15 H17 . . 115.9 ?
C14 C15 H17 . . 115.9 ?
C15 C16 C17 . . 124.44(18) ?
C15 C16 C18 . . 121.11(18) ?
C17 C16 C18 . . 114.44(18) ?
C16 C17 H12 . . 109.5 ?
C16 C17 H11 . . 109.5 ?
H12 C17 H11 . . 109.5 ?
C16 C17 H13 . . 109.5 ?
H12 C17 H13 . . 109.5 ?
H11 C17 H13 . . 109.5 ?
C16 C18 H15 . . 109.5 ?
C16 C18 H14 . . 109.5 ?
H15 C18 H14 . . 109.5 ?
C16 C18 H16 . . 109.5 ?
H15 C18 H16 . . 109.5 ?
H14 C18 H16 . . 109.5 ?
C20 C19 C10 . . 111.61(12) ?
C20 C19 H26 . . 109.3 ?
C10 C19 H26 . . 109.3 ?
C20 C19 H27 . . 109.3 ?
C10 C19 H27 . . 109.3 ?
H26 C19 H27 . . 108.0 ?
C19 C20 C21 . . 112.11(12) ?
C19 C20 H24 . . 109.2 ?
C21 C20 H24 . . 109.2 ?
C19 C20 H25 . . 109.2 ?
C21 C20 H25 . . 109.2 ?
H24 C20 H25 . . 107.9 ?
O1 C21 C22 . . 110.15(13) ?
O1 C21 C20 . . 107.81(12) ?
C22 C21 C20 . . 111.16(12) ?
O1 C21 C8 . . 106.36(11) ?
C22 C21 C8 . . 112.18(12) ?
C20 C21 C8 . . 108.98(12) ?
C21 C22 H21 . . 109.5 ?
C21 C22 H23 . . 109.5 ?
H21 C22 H23 . . 109.5 ?
C21 C22 H22 . . 109.5 ?
H21 C22 H22 . . 109.5 ?
H23 C22 H22 . . 109.5 ?
O5 C23 C7 . . 116.71(12) ?
O5 C23 C24 . . 118.81(13) ?
C7 C23 C24 . . 124.48(13) ?
C29 C24 C23 . . 118.51(13) ?
C29 C24 C25 . . 123.80(13) ?
C23 C24 C25 . . 117.69(13) ?
O3 C25 C24 . . 119.74(14) ?
O3 C25 C26 . . 116.20(14) ?
C24 C25 C26 . . 123.91(14) ?
C25 C26 C28 . . 110.88(16) ?
C25 C26 C27 . . 107.58(14) ?
C28 C26 C27 . . 110.95(16) ?
C25 C26 H32 . . 109.1 ?
C28 C26 H32 . . 109.1 ?
C27 C26 H32 . . 109.1 ?
C26 C27 H33 . . 109.5 ?
C26 C27 H35 . . 109.5 ?
H33 C27 H35 . . 109.5 ?
C26 C27 H34 . . 109.5 ?
H33 C27 H34 . . 109.5 ?
H35 C27 H34 . . 109.5 ?
C26 C28 H36 . . 109.5 ?
C26 C28 H37 . . 109.5 ?
H36 C28 H37 . . 109.5 ?
C26 C28 H38 . . 109.5 ?
H36 C28 H38 . . 109.5 ?
H37 C28 H38 . . 109.5 ?
O4 C29 C24 . . 124.18(14) ?
O4 C29 C5 . . 116.39(13) ?
C24 C29 C5 . . 119.41(12) ?

loop_
_geom_bond_atom_site_label_1
_geom_bond_atom_site_label_2
_geom_bond_site_symmetry_2
_geom_bond_distance
_geom_bond_publ_flag
O1 C21 . 1.4502(18) ?
O1 H1A . 0.83(3) ?
O3 C25 . 1.261(2) ?
O4 C29 . 1.2415(18) ?
O5 C23 . 1.2964(18) ?
O5 H44 . 0.84 ?
O6 C6 . 1.3258(17) ?
O6 H6A . 0.94(2) ?
C1 C2 . 1.508(3) ?
C1 H7 . 0.98 ?
C1 H6 . 0.98 ?
C1 H1 . 0.98 ?
C2 C3 . 1.329(2) ?
C2 C13 . 1.505(3) ?
C3 C4 . 1.498(2) ?
C3 H8 . 0.95 ?
C4 C5 . 1.565(2) ?
C4 H9 . 0.99 ?
C4 H39 . 0.99 ?
C5 C6 . 1.5059(19) ?
C5 C29 . 1.527(2) ?
C5 C14 . 1.559(2) ?
C6 C7 . 1.359(2) ?
C7 C23 . 1.4371(19) ?
C7 C8 . 1.5296(18) ?
C8 C9 . 1.539(2) ?
C8 C21 . 1.542(2) ?
C8 H31 . 1.0 ?
C9 C10 . 1.542(2) ?
C9 H19 . 0.99 ?
C9 H20 . 0.99 ?
C10 C11 . 1.516(2) ?
C10 C19 . 1.536(2) ?
C10 H30 . 1.0 ?
C30 C11 . 1.323(3) ?
C30 H30A . 0.95 ?
C30 H30B . 0.95 ?
C11 C12 . 1.500(3) ?
C12 H28 . 0.98 ?
C12 H29 . 0.98 ?
C12 H2 . 0.98 ?
C13 H3 . 0.98 ?
C13 H4 . 0.98 ?
C13 H5 . 0.98 ?
C14 C15 . 1.494(2) ?
C14 H18 . 0.99 ?
C14 H10 . 0.99 ?
C15 C16 . 1.332(2) ?
C15 H17 . 0.95 ?
C16 C17 . 1.500(3) ?
C16 C18 . 1.501(3) ?
C17 H12 . 0.98 ?
C17 H11 . 0.98 ?
C17 H13 . 0.98 ?
C18 H15 . 0.98 ?
C18 H14 . 0.98 ?
C18 H16 . 0.98 ?
C19 C20 . 1.527(2) ?
C19 H26 . 0.99 ?
C19 H27 . 0.99 ?
C20 C21 . 1.530(2) ?
C20 H24 . 0.99 ?
C20 H25 . 0.99 ?
C21 C22 . 1.517(2) ?
C22 H21 . 0.98 ?
C22 H23 . 0.98 ?
C22 H22 . 0.98 ?
C23 C24 . 1.4402(19) ?
C24 C29 . 1.432(2) ?
C24 C25 . 1.443(2) ?
C25 C26 . 1.517(2) ?
C26 C28 . 1.525(3) ?
C26 C27 . 1.531(3) ?
C26 H32 . 1.0 ?
C27 H33 . 0.98 ?
C27 H35 . 0.98 ?
C27 H34 . 0.98 ?
C28 H36 . 0.98 ?
C28 H37 . 0.98 ?
C28 H38 . 0.98 ?

loop_
_geom_hbond_atom_site_label_D
_geom_hbond_atom_site_label_H
_geom_hbond_atom_site_label_A
_geom_hbond_site_symmetry_A
_geom_hbond_distance_DH
_geom_hbond_distance_HA
_geom_hbond_distance_DA
_geom_hbond_angle_DHA
_geom_hbond_publ_flag
O1 H1A O4 4_664 0.83 1.85 2.6485(15) 161.1 ?
O5 H44 O3 . 0.84 1.62 2.3915(14) 152.2 ?
O6 H6A O1 . 0.94 1.56 2.4949(16) 174.4 ?
C8 H31 O5 . 1.00 2.18 2.7118(17) 111.7 ?
C22 H21 O3 2_556 0.98 2.60 3.255(2) 124.4 ?
C26 H32 O4 . 1.00 2.27 2.871(2) 117.4 ?

loop_
_geom_torsion_atom_site_label_1
_geom_torsion_atom_site_label_2
_geom_torsion_atom_site_label_3
_geom_torsion_atom_site_label_4
_geom_torsion_site_symmetry_1
_geom_torsion_site_symmetry_2
_geom_torsion_site_symmetry_3
_geom_torsion_site_symmetry_4
_geom_torsion
_geom_torsion_publ_flag
C13 C2 C3 C4 . . . . 1.3(3) ?
C1 C2 C3 C4 . . . . -178.67(19) ?
C2 C3 C4 C5 . . . . -117.42(18) ?
C3 C4 C5 C6 . . . . 58.80(17) ?
C3 C4 C5 C29 . . . . -66.35(16) ?
C3 C4 C5 C14 . . . . 177.83(14) ?
C29 C5 C6 O6 . . . . -176.92(13) ?
C14 C5 C6 O6 . . . . -55.22(16) ?
C4 C5 C6 O6 . . . . 62.26(16) ?
C29 C5 C6 C7 . . . . 5.0(2) ?
C14 C5 C6 C7 . . . . 126.68(15) ?
C4 C5 C6 C7 . . . . -115.84(15) ?
O6 C6 C7 C23 . . . . 179.16(14) ?
C5 C6 C7 C23 . . . . -3.0(2) ?
O6 C6 C7 C8 . . . . -5.3(2) ?
C5 C6 C7 C8 . . . . 172.55(13) ?
C6 C7 C8 C9 . . . . -75.27(18) ?
C23 C7 C8 C9 . . . . 100.30(15) ?
C6 C7 C8 C21 . . . . 53.7(2) ?
C23 C7 C8 C21 . . . . -130.70(14) ?
C7 C8 C9 C10 . . . . -169.61(12) ?
C21 C8 C9 C10 . . . . 58.06(16) ?
C8 C9 C10 C11 . . . . 179.45(14) ?
C8 C9 C10 C19 . . . . -54.84(17) ?
C19 C10 C11 C30 . . . . 119.50(18) ?
C9 C10 C11 C30 . . . . -115.37(18) ?
C19 C10 C11 C12 . . . . -59.8(2) ?
C9 C10 C11 C12 . . . . 65.3(2) ?
C6 C5 C14 C15 . . . . -71.91(16) ?
C29 C5 C14 C15 . . . . 54.39(17) ?
C4 C5 C14 C15 . . . . 170.81(12) ?
C5 C14 C15 C16 . . . . 112.65(19) ?
C14 C15 C16 C17 . . . . -2.5(3) ?
C14 C15 C16 C18 . . . . 177.75(17) ?
C11 C10 C19 C20 . . . . 179.28(14) ?
C9 C10 C19 C20 . . . . 53.43(18) ?
C10 C19 C20 C21 . . . . -55.84(18) ?
C19 C20 C21 O1 . . . . -57.38(16) ?
C19 C20 C21 C22 . . . . -178.19(13) ?
C19 C20 C21 C8 . . . . 57.67(16) ?
C7 C8 C21 O1 . . . . -72.12(15) ?
C9 C8 C21 O1 . . . . 57.43(15) ?
C7 C8 C21 C22 . . . . 48.36(17) ?
C9 C8 C21 C22 . . . . 177.92(13) ?
C7 C8 C21 C20 . . . . 171.90(12) ?
C9 C8 C21 C20 . . . . -58.54(15) ?
C6 C7 C23 O5 . . . . 176.79(14) ?
C8 C7 C23 O5 . . . . 0.8(2) ?
C6 C7 C23 C24 . . . . -3.6(2) ?
C8 C7 C23 C24 . . . . -179.62(13) ?
O5 C23 C24 C29 . . . . -172.66(14) ?
C7 C23 C24 C29 . . . . 7.8(2) ?
O5 C23 C24 C25 . . . . 6.7(2) ?
C7 C23 C24 C25 . . . . -172.81(14) ?
C29 C24 C25 O3 . . . . 172.79(15) ?
C23 C24 C25 O3 . . . . -6.6(2) ?
C29 C24 C25 C26 . . . . -11.8(3) ?
C23 C24 C25 C26 . . . . 168.87(15) ?
O3 C25 C26 C28 . . . . -20.5(2) ?
C24 C25 C26 C28 . . . . 163.89(17) ?
O3 C25 C26 C27 . . . . 100.98(18) ?
C24 C25 C26 C27 . . . . -74.6(2) ?
C23 C24 C29 O4 . . . . 173.59(14) ?
C25 C24 C29 O4 . . . . -5.8(2) ?
C23 C24 C29 C5 . . . . -5.2(2) ?
C25 C24 C29 C5 . . . . 175.43(14) ?
C6 C5 C29 O4 . . . . -179.48(13) ?
C14 C5 C29 O4 . . . . 57.21(17) ?
C4 C5 C29 O4 . . . . -59.00(17) ?
C6 C5 C29 C24 . . . . -0.6(2) ?
C14 C5 C29 C24 . . . . -123.91(14) ?
C4 C5 C29 C24 . . . . 119.88(14) ?
